data_1505555
loop_
_publ_author_name
'Sunderhaus, James D.'
'Dockendorff, Chris'
'Martin, Stephen F.'

_publ_section_title
;
 Applications of multicomponent reactions for the synthesis of diverse
 heterocyclic scaffolds.
;
_journal_issue 21
_journal_name_full 'Organic letters'
_journal_page_first 4223
_journal_page_last 4226
_journal_paper_doi 10.1021/ol7018357
_journal_volume 9
_journal_year 2007
_chemical_formula_sum 'C15 H20 Br Cl N2 O2'
_chemical_formula_weight 375.69
_chemical_name_systematic
; 
 ? 
;
_space_group_IT_number 14
_symmetry_space_group_name_Hall '-P 2yn'
_symmetry_space_group_name_H-M 'P 1 21/n 1'
_atom_sites_solution_hydrogens geom
_atom_sites_solution_primary direct
_atom_sites_solution_secondary difmap
_audit_creation_method SHELXL-97
_cell_angle_alpha 90.00
_cell_angle_beta 93.5230(10)
_cell_angle_gamma 90.00
_cell_formula_units_Z 4
_cell_length_a 7.9092(2)
_cell_length_b 11.1819(3)
_cell_length_c 18.8422(5)
_cell_measurement_temperature 293(2)
_cell_volume 1663.25(8)
_computing_structure_refinement 'SHELXL-97 (Sheldrick, 1997)'
_computing_structure_solution 'SHELXS-97 (Sheldrick, 1990)'
_diffrn_ambient_temperature 293(2)
_diffrn_measured_fraction_theta_full 0.999
_diffrn_measured_fraction_theta_max 0.999
_diffrn_radiation_monochromator graphite
_diffrn_radiation_source 'fine-focus sealed tube'
_diffrn_radiation_type MoK\a
_diffrn_radiation_wavelength 0.71073
_diffrn_reflns_av_R_equivalents 0.0338
_diffrn_reflns_av_sigmaI/netI 0.0495
_diffrn_reflns_limit_h_max 10
_diffrn_reflns_limit_h_min -10
_diffrn_reflns_limit_k_max 14
_diffrn_reflns_limit_k_min -14
_diffrn_reflns_limit_l_max 24
_diffrn_reflns_limit_l_min -24
_diffrn_reflns_number 7237
_diffrn_reflns_theta_full 27.50
_diffrn_reflns_theta_max 27.50
_diffrn_reflns_theta_min 2.12
_exptl_absorpt_coefficient_mu 2.638
_exptl_absorpt_correction_T_max 0.8369
_exptl_absorpt_correction_T_min 0.6074
_exptl_crystal_density_diffrn 1.500
_exptl_crystal_density_method 'not measured'
_exptl_crystal_F_000 768
_exptl_crystal_size_max 0.21
_exptl_crystal_size_mid 0.14
_exptl_crystal_size_min 0.07
_refine_diff_density_max 0.512
_refine_diff_density_min -0.561
_refine_diff_density_rms 0.053
_refine_ls_extinction_coef 0.0027(8)
_refine_ls_extinction_expression Fc^*^=kFc[1+0.001xFc^2^\l^3^/sin(2\q)]^-1/4^
_refine_ls_extinction_method SHELXL
_refine_ls_goodness_of_fit_ref 0.998
_refine_ls_hydrogen_treatment mixed
_refine_ls_matrix_type full
_refine_ls_number_parameters 197
_refine_ls_number_reflns 3811
_refine_ls_number_restraints 0
_refine_ls_restrained_S_all 0.998
_refine_ls_R_factor_all 0.1009
_refine_ls_R_factor_gt 0.0471
_refine_ls_shift/su_max 0.030
_refine_ls_shift/su_mean 0.003
_refine_ls_structure_factor_coef Fsqd
_refine_ls_weighting_details 'calc w=1/[\s^2^(Fo^2^)+(0.0477P)^2^+1.0916P] where P=(Fo^2^+2Fc^2^)/3'
_refine_ls_weighting_scheme calc
_refine_ls_wR_factor_gt 0.1064
_refine_ls_wR_factor_ref 0.1287
_reflns_number_gt 2161
_reflns_number_total 3811
_reflns_threshold_expression >2sigma(I)
_cod_data_source_file ol7018357-file002.cif
_cod_data_source_block jds104
_cod_database_code 1505555

loop_
_symmetry_equiv_pos_as_xyz
'x, y, z'
'-x+1/2, y+1/2, -z+1/2'
'-x, -y, -z'
'x-1/2, -y-1/2, z-1/2'

loop_
_atom_site_label
_atom_site_type_symbol
_atom_site_fract_x
_atom_site_fract_y
_atom_site_fract_z
_atom_site_U_iso_or_equiv
_atom_site_adp_type
_atom_site_occupancy
_atom_site_symmetry_multiplicity
_atom_site_calc_flag
_atom_site_refinement_flags
Br1 Br 0.45631(7) 0.59069(5) 0.14873(3) 0.1102(3) Uani 1 1 d .
Cl1 Cl 0.78072(12) 0.71196(9) 0.48563(5) 0.0768(3) Uani 1 1 d .
O1 O 0.3771(3) 0.8568(2) 0.48767(12) 0.0703(7) Uani 1 1 d .
N2 N 0.4671(3) 0.8272(2) 0.42631(13) 0.0483(6) Uani 1 1 d .
C3 C 0.3477(4) 0.7538(3) 0.37850(15) 0.0458(7) Uani 1 1 d .
H3 H 0.2886 0.8053 0.3429 0.055 Uiso 1 1 calc R
C4 C 0.4438(4) 0.6564(3) 0.34203(17) 0.0517(8) Uani 1 1 d .
H4A H 0.5171 0.6147 0.3770 0.062 Uiso 1 1 calc R
H4B H 0.5144 0.6922 0.3075 0.062 Uiso 1 1 calc R
C5 C 0.3212(4) 0.5662(3) 0.30431(16) 0.0469(7) Uani 1 1 d .
H5 H 0.2639 0.6059 0.2631 0.056 Uiso 1 1 calc R
N6 N 0.1926(3) 0.5296(2) 0.35309(12) 0.0467(6) Uani 1 1 d .
C7 C 0.2153(4) 0.5684(3) 0.42722(16) 0.0538(8) Uani 1 1 d .
H7A H 0.3200 0.5358 0.4487 0.065 Uiso 1 1 calc R
H7B H 0.1224 0.5394 0.4537 0.065 Uiso 1 1 calc R
C8 C 0.2209(4) 0.7032(3) 0.42989(17) 0.0517(8) Uani 1 1 d .
H8 H 0.1077 0.7352 0.4172 0.062 Uiso 1 1 calc R
C9 C 0.2840(5) 0.7519(3) 0.50224(19) 0.0744(11) Uani 1 1 d .
H9A H 0.1895 0.7709 0.5307 0.089 Uiso 1 1 calc R
H9B H 0.3559 0.6939 0.5277 0.089 Uiso 1 1 calc R
C10 C 0.5237(5) 0.9408(3) 0.39642(19) 0.0641(9) Uani 1 1 d .
H10A H 0.4283 0.9931 0.3882 0.096 Uiso 1 1 calc R
H10B H 0.5745 0.9257 0.3523 0.096 Uiso 1 1 calc R
H10C H 0.6054 0.9777 0.4293 0.096 Uiso 1 1 calc R
C11 C 0.4183(4) 0.4600(3) 0.27821(18) 0.0547(8) Uani 1 1 d .
C12 C 0.4885(4) 0.4587(3) 0.2128(2) 0.0711(11) Uani 1 1 d .
C13 C 0.5790(5) 0.3602(5) 0.1899(3) 0.1022(18) Uani 1 1 d .
H13 H 0.6267 0.3616 0.1460 0.123 Uiso 1 1 calc R
C14 C 0.5968(5) 0.2621(5) 0.2326(4) 0.110(2) Uani 1 1 d .
H14 H 0.6558 0.1960 0.2172 0.132 Uiso 1 1 calc R
C15 C 0.5299(5) 0.2594(4) 0.2970(3) 0.0919(15) Uani 1 1 d .
H15 H 0.5440 0.1920 0.3257 0.110 Uiso 1 1 calc R
C16 C 0.4400(4) 0.3573(3) 0.3205(2) 0.0676(10) Uani 1 1 d .
H16 H 0.3937 0.3546 0.3647 0.081 Uiso 1 1 calc R
C17 C 0.0558(4) 0.4705(3) 0.32475(18) 0.0534(8) Uani 1 1 d .
O18 O 0.0460(3) 0.4446(2) 0.26143(13) 0.0716(7) Uani 1 1 d .
C19 C -0.0825(4) 0.4367(3) 0.3723(2) 0.0702(10) Uani 1 1 d .
H19A H -0.1706 0.3951 0.3451 0.105 Uiso 1 1 calc R
H19B H -0.1282 0.5077 0.3924 0.105 Uiso 1 1 calc R
H19C H -0.0369 0.3858 0.4098 0.105 Uiso 1 1 calc R
H2N H 0.570(5) 0.780(3) 0.4458(19) 0.075(11) Uiso 1 1 d .

loop_
_atom_site_aniso_label
_atom_site_aniso_U_11
_atom_site_aniso_U_22
_atom_site_aniso_U_33
_atom_site_aniso_U_23
_atom_site_aniso_U_13
_atom_site_aniso_U_12
Br1 0.1350(5) 0.1228(5) 0.0790(4) -0.0118(3) 0.0581(3) -0.0425(3)
Cl1 0.0701(6) 0.0834(7) 0.0759(6) 0.0141(5) -0.0037(5) 0.0043(5)
O1 0.0861(17) 0.0702(16) 0.0572(14) -0.0255(12) 0.0249(12) -0.0179(13)
N2 0.0560(16) 0.0462(15) 0.0436(14) -0.0085(11) 0.0086(12) -0.0054(12)
C3 0.0483(17) 0.0488(17) 0.0402(16) -0.0044(13) 0.0023(13) -0.0048(13)
C4 0.0479(17) 0.0540(18) 0.0541(19) -0.0145(15) 0.0117(14) -0.0094(14)
C5 0.0454(17) 0.0544(19) 0.0415(16) -0.0067(13) 0.0084(13) -0.0092(13)
N6 0.0449(14) 0.0549(15) 0.0408(14) -0.0059(11) 0.0065(11) -0.0115(12)
C7 0.060(2) 0.061(2) 0.0407(17) -0.0044(14) 0.0059(14) -0.0136(15)
C8 0.0475(17) 0.058(2) 0.0503(18) -0.0084(15) 0.0102(14) -0.0032(14)
C9 0.096(3) 0.071(2) 0.059(2) -0.0183(18) 0.028(2) -0.027(2)
C10 0.084(3) 0.0484(19) 0.060(2) -0.0024(16) 0.0098(19) -0.0118(17)
C11 0.0430(17) 0.060(2) 0.061(2) -0.0220(17) 0.0072(15) -0.0131(15)
C12 0.059(2) 0.079(2) 0.078(3) -0.031(2) 0.0248(19) -0.0273(19)
C13 0.066(3) 0.113(4) 0.132(4) -0.074(4) 0.046(3) -0.032(3)
C14 0.053(2) 0.094(4) 0.183(6) -0.075(4) 0.014(3) -0.007(2)
C15 0.063(3) 0.063(3) 0.147(5) -0.032(3) -0.008(3) 0.003(2)
C16 0.057(2) 0.060(2) 0.085(3) -0.018(2) -0.0021(18) -0.0030(17)
C17 0.0497(19) 0.061(2) 0.0500(19) -0.0029(16) 0.0042(15) -0.0071(15)
O18 0.0654(15) 0.0975(19) 0.0514(15) -0.0145(13) -0.0011(12) -0.0259(13)
C19 0.055(2) 0.084(3) 0.073(3) -0.0077(19) 0.0143(18) -0.0232(18)

loop_
_atom_type_symbol
_atom_type_description
_atom_type_scat_dispersion_real
_atom_type_scat_dispersion_imag
_atom_type_scat_source
C C 0.0033 0.0016 'International Tables Vol C Tables 4.2.6.8 and 6.1.1.4'
H H 0.0000 0.0000 'International Tables Vol C Tables 4.2.6.8 and 6.1.1.4'
N N 0.0061 0.0033 'International Tables Vol C Tables 4.2.6.8 and 6.1.1.4'
O O 0.0106 0.0060 'International Tables Vol C Tables 4.2.6.8 and 6.1.1.4'
Cl Cl 0.1484 0.1585 'International Tables Vol C Tables 4.2.6.8 and 6.1.1.4'
Br Br -0.2901 2.4595 'International Tables Vol C Tables 4.2.6.8 and 6.1.1.4'

loop_
_geom_angle_atom_site_label_1
_geom_angle_atom_site_label_2
_geom_angle_atom_site_label_3
_geom_angle
C9 O1 N2 104.7(2)
O1 N2 C10 106.7(2)
O1 N2 C3 106.5(2)
C10 N2 C3 115.8(3)
O1 N2 H2N 105(2)
C10 N2 H2N 109(2)
C3 N2 H2N 113(2)
N2 C3 C4 110.4(2)
N2 C3 C8 103.4(2)
C4 C3 C8 112.6(2)
N2 C3 H3 110.1
C4 C3 H3 110.1
C8 C3 H3 110.1
C3 C4 C5 111.1(2)
C3 C4 H4A 109.4
C5 C4 H4A 109.4
C3 C4 H4B 109.4
C5 C4 H4B 109.4
H4A C4 H4B 108.0
N6 C5 C11 111.7(2)
N6 C5 C4 109.5(2)
C11 C5 C4 110.2(2)
N6 C5 H5 108.5
C11 C5 H5 108.5
C4 C5 H5 108.5
C17 N6 C7 124.9(2)
C17 N6 C5 117.2(2)
C7 N6 C5 117.7(2)
N6 C7 C8 109.3(3)
N6 C7 H7A 109.8
C8 C7 H7A 109.8
N6 C7 H7B 109.8
C8 C7 H7B 109.8
H7A C7 H7B 108.3
C7 C8 C9 113.2(3)
C7 C8 C3 111.3(2)
C9 C8 C3 103.9(3)
C7 C8 H8 109.4
C9 C8 H8 109.4
C3 C8 H8 109.4
O1 C9 C8 105.5(3)
O1 C9 H9A 110.6
C8 C9 H9A 110.6
O1 C9 H9B 110.6
C8 C9 H9B 110.6
H9A C9 H9B 108.8
N2 C10 H10A 109.5
N2 C10 H10B 109.5
H10A C10 H10B 109.5
N2 C10 H10C 109.5
H10A C10 H10C 109.5
H10B C10 H10C 109.5
C12 C11 C16 117.1(3)
C12 C11 C5 122.5(3)
C16 C11 C5 120.3(3)
C11 C12 C13 121.7(4)
C11 C12 Br1 120.6(3)
C13 C12 Br1 117.7(4)
C14 C13 C12 119.3(5)
C14 C13 H13 120.3
C12 C13 H13 120.3
C15 C14 C13 121.0(5)
C15 C14 H14 119.5
C13 C14 H14 119.5
C14 C15 C16 120.2(5)
C14 C15 H15 119.9
C16 C15 H15 119.9
C15 C16 C11 120.7(4)
C15 C16 H16 119.6
C11 C16 H16 119.6
O18 C17 N6 120.1(3)
O18 C17 C19 121.1(3)
N6 C17 C19 118.8(3)
C17 C19 H19A 109.5
C17 C19 H19B 109.5
H19A C19 H19B 109.5
C17 C19 H19C 109.5
H19A C19 H19C 109.5
H19B C19 H19C 109.5

loop_
_geom_bond_atom_site_label_1
_geom_bond_atom_site_label_2
_geom_bond_distance
Br1 C12 1.913(4)
O1 C9 1.421(4)
O1 N2 1.434(3)
N2 C10 1.470(4)
N2 C3 1.508(4)
N2 H2N 1.02(4)
C3 C4 1.517(4)
C3 C8 1.544(4)
C3 H3 0.9800
C4 C5 1.541(4)
C4 H4A 0.9700
C4 H4B 0.9700
C5 N6 1.471(4)
C5 C11 1.513(4)
C5 H5 0.9800
N6 C17 1.349(4)
N6 C7 1.463(4)
C7 C8 1.508(4)
C7 H7A 0.9700
C7 H7B 0.9700
C8 C9 1.523(5)
C8 H8 0.9800
C9 H9A 0.9700
C9 H9B 0.9700
C10 H10A 0.9600
C10 H10B 0.9600
C10 H10C 0.9600
C11 C12 1.383(5)
C11 C16 1.402(5)
C12 C13 1.396(6)
C13 C14 1.362(8)
C13 H13 0.9300
C14 C15 1.355(8)
C14 H14 0.9300
C15 C16 1.392(5)
C15 H15 0.9300
C16 H16 0.9300
C17 O18 1.226(4)
C17 C19 1.504(5)
C19 H19A 0.9600
C19 H19B 0.9600
C19 H19C 0.9600

loop_
_geom_torsion_atom_site_label_1
_geom_torsion_atom_site_label_2
_geom_torsion_atom_site_label_3
_geom_torsion_atom_site_label_4
_geom_torsion
C9 O1 N2 C10 163.4(3)
C9 O1 N2 C3 39.1(3)
O1 N2 C3 C4 -143.2(2)
C10 N2 C3 C4 98.3(3)
O1 N2 C3 C8 -22.6(3)
C10 N2 C3 C8 -141.0(3)
N2 C3 C4 C5 169.3(2)
C8 C3 C4 C5 54.3(3)
C3 C4 C5 N6 -48.0(3)
C3 C4 C5 C11 -171.2(3)
C11 C5 N6 C17 -70.8(4)
C4 C5 N6 C17 166.9(3)
C11 C5 N6 C7 114.1(3)
C4 C5 N6 C7 -8.2(4)
C17 N6 C7 C8 -115.6(3)
C5 N6 C7 C8 59.0(4)
N6 C7 C8 C9 -166.8(3)
N6 C7 C8 C3 -50.1(3)
N2 C3 C8 C7 -123.2(3)
C4 C3 C8 C7 -4.0(4)
N2 C3 C8 C9 -0.9(3)
C4 C3 C8 C9 118.2(3)
N2 O1 C9 C8 -39.3(4)
C7 C8 C9 O1 145.2(3)
C3 C8 C9 O1 24.3(4)
N6 C5 C11 C12 151.2(3)
C4 C5 C11 C12 -86.9(4)
N6 C5 C11 C16 -28.6(4)
C4 C5 C11 C16 93.4(3)
C16 C11 C12 C13 -0.9(5)
C5 C11 C12 C13 179.4(3)
C16 C11 C12 Br1 176.7(2)
C5 C11 C12 Br1 -3.1(4)
C11 C12 C13 C14 1.0(6)
Br1 C12 C13 C14 -176.6(3)
C12 C13 C14 C15 -0.8(7)
C13 C14 C15 C16 0.6(7)
C14 C15 C16 C11 -0.4(6)
C12 C11 C16 C15 0.6(5)
C5 C11 C16 C15 -179.7(3)
C7 N6 C17 O18 177.9(3)
C5 N6 C17 O18 3.2(5)
C7 N6 C17 C19 -2.4(5)
C5 N6 C17 C19 -177.1(3)
